data_1519368
loop_
_publ_author_name
'Bedin, Michele'
'Karim, Alavi'
'Reitti, Marcus'
'Carlsson, Anna-Carin C.'
'Topi\'c, Filip'
'Cetina, Mario'
'Pan, Fangfang'
'Havel, Vaclav'
'Al-Ameri, Fatima'
'Sindelar, Vladimir'
'Rissanen, Kari'
'Gr\"afenstein, J\"urgen'
'Erd\'elyi, M\'at\'e'

_publ_section_title
;
 Counterion influence on the N--I--N halogen bond
;
_journal_issue 7
_journal_name_full 'Chem. Sci.'
_journal_page_first 3746
_journal_paper_doi 10.1039/C5SC01053E
_journal_volume 6
_journal_year 2015
_chemical_formula_moiety 'C10 H10 I N2, F6 P'
_chemical_formula_sum 'C10 H10 F6 I N2 P'
_chemical_formula_weight 430.07
_chemical_name_systematic '[bis(pyridine)iodine]hexafluorophosphate'
_chemical_properties_physical Moisture-sensitive
_space_group_IT_number 12
_symmetry_cell_setting monoclinic
_symmetry_Int_Tables_number 12
_symmetry_space_group_name_Hall '-C 2y'
_symmetry_space_group_name_H-M 'C 1 2/m 1'
_atom_sites_solution_hydrogens geom
_atom_sites_solution_primary direct
_atom_sites_solution_secondary difmap
_audit_creation_date 2015-01-22T20:38:07-00:00
_audit_creation_method 'WinGX routine CIF_UPDATE'
_audit_update_record
;
2015-03-23 deposited with the CCDC.
2015-04-20 downloaded from the CCDC.
;
_cell_angle_alpha 90
_cell_angle_beta 106.045(4)
_cell_angle_gamma 90
_cell_formula_units_Z 2
_cell_length_a 13.6827(6)
_cell_length_b 6.7491(3)
_cell_length_c 8.4045(3)
_cell_measurement_reflns_used 1170
_cell_measurement_temperature 170.0(1)
_cell_measurement_theta_max 28.719
_cell_measurement_theta_min 2.511
_cell_volume 745.89(6)
_computing_cell_refinement 'CrysAlisPro, Agilent Technologies, 2013'
_computing_data_collection 'CrysAlisPro, Agilent Technologies, 2013'
_computing_data_reduction 'CrysAlisPro, Agilent Technologies, 2013'
_computing_molecular_graphics 'Mercury (Macrae et al., 2006)'
_computing_publication_material 'WinGX publication routines (Farrugia, 2012)'
_computing_structure_refinement 'SHELXL-2013 (Sheldrick, 2013)'
_computing_structure_solution 'SIR-2002 (Burla et al., 2003)'
_diffrn_ambient_temperature 170.0(1)
_diffrn_detector_area_resol_mean 16.0107
_diffrn_measured_fraction_theta_full 0.989
_diffrn_measured_fraction_theta_max 0.992
_diffrn_measurement_device_type 'SuperNova, Single source at offset, Eos'
_diffrn_measurement_method '\w scans'
_diffrn_radiation_monochromator mirror
_diffrn_radiation_source 'SuperNova (Mo) X-ray Source'
_diffrn_radiation_type MoK\a
_diffrn_radiation_wavelength 0.71073
_diffrn_reflns_av_R_equivalents 0.0136
_diffrn_reflns_Laue_measured_fraction_full 0.989
_diffrn_reflns_Laue_measured_fraction_max 0.992
_diffrn_reflns_limit_h_max 16
_diffrn_reflns_limit_h_min -13
_diffrn_reflns_limit_k_max 8
_diffrn_reflns_limit_k_min -7
_diffrn_reflns_limit_l_max 9
_diffrn_reflns_limit_l_min -10
_diffrn_reflns_number 1310
_diffrn_reflns_point_group_measured_fraction_full 0.989
_diffrn_reflns_point_group_measured_fraction_max 0.992
_diffrn_reflns_theta_full 25.242
_diffrn_reflns_theta_max 25.488
_diffrn_reflns_theta_min 2.522
_exptl_absorpt_coefficient_mu 2.309
_exptl_absorpt_correction_T_max 1.00000
_exptl_absorpt_correction_T_min 0.81979
_exptl_absorpt_correction_type multi-scan
_exptl_absorpt_process_details
;
        CrysAlisPro, Agilent Technologies,
        Version 1.171.36.28 (release 01-02-2013 CrysAlis171 .NET)
        (compiled Feb  1 2013,16:14:44)
        Empirical absorption correction using spherical harmonics,
 implemented in SCALE3 ABSPACK scaling algorithm.
;
_exptl_crystal_colour colourless
_exptl_crystal_density_diffrn 1.915
_exptl_crystal_description block
_exptl_crystal_F_000 412
_exptl_crystal_size_max 0.30
_exptl_crystal_size_mid 0.24
_exptl_crystal_size_min 0.11
_refine_diff_density_max 0.282
_refine_diff_density_min -0.373
_refine_diff_density_rms 0.076
_refine_ls_extinction_method none
_refine_ls_goodness_of_fit_ref 1.020
_refine_ls_hydrogen_treatment constr
_refine_ls_matrix_type full
_refine_ls_number_parameters 60
_refine_ls_number_reflns 754
_refine_ls_number_restraints 0
_refine_ls_restrained_S_all 1.020
_refine_ls_R_factor_all 0.0172
_refine_ls_R_factor_gt 0.0172
_refine_ls_shift/su_max 0
_refine_ls_shift/su_mean 0
_refine_ls_structure_factor_coef Fsqd
_refine_ls_weighting_details 'w=1/[\s^2^(Fo^2^)+(0.0265P)^2^+0.3938P] where P=(Fo^2^+2Fc^2^)/3'
_refine_ls_weighting_scheme calc
_refine_ls_wR_factor_gt 0.0427
_refine_ls_wR_factor_ref 0.0427
_reflns_number_gt 754
_reflns_number_total 754
_reflns_threshold_expression 'I > 2\s(I)'
_cod_data_source_file c5sc01053e2.cif
_cod_data_source_block 3-I
_cod_depositor_comments 'Adding full bibliography for 1519367--1519381.cif.'
_cod_original_sg_symbol_H-M 'C 2/m'
_cod_database_code 1519368

loop_
_symmetry_equiv_pos_as_xyz
'x, y, z'
'-x, y, -z'
'x+1/2, y+1/2, z'
'-x+1/2, y+1/2, -z'
'-x, -y, -z'
'x, -y, z'
'-x+1/2, -y+1/2, -z'
'x+1/2, -y+1/2, z'

loop_
_atom_site_label
_atom_site_type_symbol
_atom_site_fract_x
_atom_site_fract_y
_atom_site_fract_z
_atom_site_U_iso_or_equiv
_atom_site_adp_type
_atom_site_occupancy
_atom_site_calc_flag
I1 I 0 0.5 0.5 0.02988(11) Uani 1 d
N1 N 0.14688(17) 0.5 0.4247(3) 0.0292(5) Uani 1 d
C1 C 0.2362(2) 0.5 0.5425(4) 0.0312(6) Uani 1 d
H1 H 0.2364 0.5 0.6556 0.037 Uiso 1 calc
C2 C 0.3272(2) 0.5 0.5031(4) 0.0379(7) Uani 1 d
H2 H 0.3897 0.5 0.5879 0.045 Uiso 1 calc
C3 C 0.3265(3) 0.5 0.3388(5) 0.0449(8) Uani 1 d
H3 H 0.3886 0.5 0.3091 0.054 Uiso 1 calc
C4 C 0.2345(3) 0.5 0.2173(4) 0.0451(8) Uani 1 d
H4 H 0.2327 0.5 0.1035 0.054 Uiso 1 calc
C5 C 0.1451(2) 0.5 0.2641(4) 0.0368(7) Uani 1 d
H5 H 0.0816 0.5 0.1815 0.044 Uiso 1 calc
P1 P 0.5 0.5 1 0.0320(2) Uani 1 d
F1 F 0.48437(15) 0.6653(3) 1.1252(2) 0.0759(5) Uani 1 d
F2 F 0.61902(16) 0.5 1.0832(3) 0.0792(8) Uani 1 d

loop_
_atom_site_aniso_label
_atom_site_aniso_U_11
_atom_site_aniso_U_22
_atom_site_aniso_U_33
_atom_site_aniso_U_23
_atom_site_aniso_U_13
_atom_site_aniso_U_12
I1 0.02394(15) 0.02920(16) 0.03799(17) 0 0.01106(11) 0
N1 0.0248(11) 0.0270(12) 0.0370(13) 0 0.0105(10) 0
C1 0.0268(14) 0.0283(14) 0.0376(15) 0 0.0074(12) 0
C2 0.0269(14) 0.0352(17) 0.0501(19) 0 0.0083(13) 0
C3 0.0349(17) 0.0446(19) 0.063(2) 0 0.0260(16) 0
C4 0.051(2) 0.050(2) 0.0410(17) 0 0.0240(15) 0
C5 0.0367(16) 0.0387(16) 0.0336(15) 0 0.0074(13) 0
P1 0.0341(6) 0.0354(6) 0.0279(5) 0 0.0110(4) 0
F1 0.0928(12) 0.0661(11) 0.0893(12) -0.0385(10) 0.0595(10) -0.0220(10)
F2 0.0380(12) 0.137(3) 0.0572(14) 0 0.0047(10) 0

loop_
_atom_type_symbol
_atom_type_description
_atom_type_scat_dispersion_real
_atom_type_scat_dispersion_imag
_atom_type_scat_source
C C 0.0033 0.0016 'International Tables Vol C Tables 4.2.6.8 and 6.1.1.4'
H H 0 0 'International Tables Vol C Tables 4.2.6.8 and 6.1.1.4'
F F 0.0171 0.0103 'International Tables Vol C Tables 4.2.6.8 and 6.1.1.4'
I I -0.4742 1.8119 'International Tables Vol C Tables 4.2.6.8 and 6.1.1.4'
N N 0.0061 0.0033 'International Tables Vol C Tables 4.2.6.8 and 6.1.1.4'
P P 0.1023 0.0942 'International Tables Vol C Tables 4.2.6.8 and 6.1.1.4'

loop_
_geom_angle_atom_site_label_1
_geom_angle_atom_site_label_2
_geom_angle_atom_site_label_3
_geom_angle
_geom_angle_site_symmetry_1
_geom_angle_site_symmetry_3
N1 I1 N1 180 5_566 .
C1 N1 C5 120.0(3) . .
C1 N1 I1 119.37(19) . .
C5 N1 I1 120.60(19) . .
N1 C1 C2 121.5(3) . .
N1 C1 H1 119.2 . .
C2 C1 H1 119.2 . .
C3 C2 C1 119.0(3) . .
C3 C2 H2 120.5 . .
C1 C2 H2 120.5 . .
C2 C3 C4 119.5(3) . .
C2 C3 H3 120.3 . .
C4 C3 H3 120.3 . .
C3 C4 C5 119.0(3) . .
C3 C4 H4 120.5 . .
C5 C4 H4 120.5 . .
N1 C5 C4 120.9(3) . .
N1 C5 H5 119.6 . .
C4 C5 H5 119.6 . .
F2 P1 F2 180 . 5_667
F2 P1 F1 91.01(10) . .
F2 P1 F1 88.99(10) 5_667 .
F2 P1 F1 88.99(10) . 5_667
F2 P1 F1 91.01(10) 5_667 5_667
F1 P1 F1 180 . 5_667
F2 P1 F1 88.99(10) . 2_657
F2 P1 F1 91.01(10) 5_667 2_657
F1 P1 F1 90.74(14) . 2_657
F1 P1 F1 89.26(14) 5_667 2_657
F2 P1 F1 91.01(10) . 6_565
F2 P1 F1 88.99(10) 5_667 6_565
F1 P1 F1 89.26(14) . 6_565
F1 P1 F1 90.74(14) 5_667 6_565
F1 P1 F1 180 2_657 6_565

loop_
_geom_bond_atom_site_label_1
_geom_bond_atom_site_label_2
_geom_bond_distance
_geom_bond_site_symmetry_2
I1 N1 2.268(2) 5_566
I1 N1 2.268(2) .
N1 C1 1.343(4) .
N1 C5 1.344(4) .
C1 C2 1.374(4) .
C1 H1 0.95 .
C2 C3 1.378(5) .
C2 H2 0.95 .
C3 C4 1.385(5) .
C3 H3 0.95 .
C4 C5 1.384(5) .
C4 H4 0.95 .
C5 H5 0.95 .
P1 F2 1.585(2) .
P1 F2 1.585(2) 5_667
P1 F1 1.5885(15) .
P1 F1 1.5885(15) 5_667
P1 F1 1.5885(15) 2_657
P1 F1 1.5885(15) 6_565

loop_
_geom_torsion_atom_site_label_1
_geom_torsion_atom_site_label_2
_geom_torsion_atom_site_label_3
_geom_torsion_atom_site_label_4
_geom_torsion
C5 N1 C1 C2 0.0000(10)
I1 N1 C1 C2 180.0000(10)
N1 C1 C2 C3 0.0000(10)
C1 C2 C3 C4 0.0000(10)
C2 C3 C4 C5 0.0000(10)
C1 N1 C5 C4 0.0000(10)
I1 N1 C5 C4 180
C3 C4 C5 N1 0
